data_2106591
loop_
_publ_author_name
'Stadelmaier, H.H.'
'Manaktala, H.K.'

_publ_section_title
;
 Intermetallic Co In2 , a representivtative of the Cu Mg2 structure type
;
_journal_name_full 'Acta Crystallographica B (24,1968-38,1982)'
_journal_page_first 374
_journal_page_last 378
_journal_volume 31
_journal_year 1975
_chemical_formula_sum 'Co In2'
_space_group_IT_number 70
_symmetry_space_group_name_Hall '-F 2uv 2vw'
_symmetry_space_group_name_H-M 'F d d d :2'
_cell_angle_alpha 90
_cell_angle_beta 90
_cell_angle_gamma 90
_cell_formula_units_Z 16
_cell_length_a 9.402
_cell_length_b 17.846
_cell_length_c 5.282
_cell_volume 886.257
_citation_journal_id_ASTM ACBCAR
_cod_data_source_file Stadelmaier_ACBCAR_1975_1890.cif
_cod_data_source_block Co1In2
_cod_original_cell_volume 886.2568
_cod_original_formula_sum 'Co1 In2'
_cod_database_code 2106591

loop_
_symmetry_equiv_pos_as_xyz
x,y,z
-x+1/4,-y+1/4,z
x,-y+1/4,-z+1/4
-x+1/4,y,-z+1/4
-x,-y,-z
x-1/4,y-1/4,-z
-x,y-1/4,z-1/4
x-1/4,-y,z-1/4
x,y+1/2,z+1/2
-x+1/4,-y+3/4,z+1/2
x,-y+3/4,-z+3/4
-x+1/4,y+1/2,-z+3/4
-x,-y+1/2,-z+1/2
x-1/4,y+1/4,-z+1/2
-x,y+1/4,z+1/4
x-1/4,-y+1/2,z+1/4
x+1/2,y,z+1/2
-x+3/4,-y+1/4,z+1/2
x+1/2,-y+1/4,-z+3/4
-x+3/4,y,-z+3/4
-x+1/2,-y,-z+1/2
x+1/4,y-1/4,-z+1/2
-x+1/2,y-1/4,z+1/4
x+1/4,-y,z+1/4
x+1/2,y+1/2,z
-x+3/4,-y+3/4,z
x+1/2,-y+3/4,-z+1/4
-x+3/4,y+1/2,-z+1/4
-x+1/2,-y+1/2,-z
x+1/4,y+1/4,-z
-x+1/2,y+1/4,z-1/4
x+1/4,-y+1/2,z-1/4

loop_
_atom_site_label
_atom_site_type_symbol
_atom_site_fract_x
_atom_site_fract_y
_atom_site_fract_z
_atom_site_occupancy
_atom_site_U_iso_or_equiv
In2 In 0.125 0.7131 0.125 1 0.0
In1 In 0.9649 0.125 0.125 1 0.0
Co1 Co 0.125 0.9971 0.125 1 0.0
